data_7117740
loop_
_publ_author_name
'Loren P. Press'
'Billy J. McCulloch'
'Weixing Gu'
'Chun-Hsing Chen'
'Bruce M. Foxman'
'Oleg V. Ozerov'

_publ_section_title
;
 Triflyloxy-substituted carboranes as useful weakly coordinating anions
;
_journal_name_full Chem.Commun.
_journal_page_first 14034
_journal_paper_doi 10.1039/C5cc05047B
_journal_volume 51
_journal_year 2015
_chemical_formula_moiety 'C2 H1 B11 Cl10 F3 O3 S, C19 H15, C6 H5 F'
_chemical_formula_sum 'C27 H21 B11 Cl10 F4 O3 S'
_chemical_formula_weight 974.91
_chemical_name_systematic
;
 ?
;
_space_group_crystal_system orthorhombic
_space_group_IT_number 61
_space_group_name_Hall '-P 2ac 2ab'
_space_group_name_H-M_alt 'P b c a'
_symmetry_space_group_name_Hall '-P 2ac 2ab'
_symmetry_space_group_name_H-M 'P b c a'
_atom_sites_solution_hydrogens geom
_atom_sites_solution_primary direct
_atom_sites_solution_secondary difmap
_audit_creation_method SHELXL-2013
_audit_update_record
;
2015-07-08 deposited with the CCDC.
2015-07-27 downloaded from the CCDC.
;
_cell_angle_alpha 90
_cell_angle_beta 90
_cell_angle_gamma 90
_cell_formula_units_Z 8
_cell_length_a 12.5691(17)
_cell_length_b 22.529(3)
_cell_length_c 27.755(4)
_cell_measurement_reflns_used 9943
_cell_measurement_temperature 150(2)
_cell_measurement_theta_max 27.34
_cell_measurement_theta_min 2.19
_cell_volume 7859.4(19)
_computing_cell_refinement 'Apex2 v2013.2-0 (Bruker AXS, 2008)'
_computing_data_collection 'Apex2 v2013.2-0 (Bruker AXS, 2013)'
_computing_data_reduction 'Bruker SAINT v8.18c, SADABS-2008/1 and XPREP 2008/2 (Bruker AXS, 2008)'
_computing_molecular_graphics 'shelXle rev 647 (Hubschle et al, 2011)'
_computing_structure_refinement 'SHELXL-2013/4 (Sheldrick, 2013)'
_computing_structure_solution 'SHELXS-2013/4 (Sheldrick, 2013)'
_diffrn_ambient_temperature 150(2)
_diffrn_measured_fraction_theta_full 1.000
_diffrn_measured_fraction_theta_max 0.999
_diffrn_measurement_device_type 'Bruker APEX-II CCD'
_diffrn_measurement_method '\w scans'
_diffrn_radiation_monochromator graphite
_diffrn_radiation_source 'sealed tube'
_diffrn_radiation_type MoK\a
_diffrn_radiation_wavelength 0.71073
_diffrn_reflns_av_R_equivalents 0.1010
_diffrn_reflns_av_unetI/netI 0.0524
_diffrn_reflns_laue_measured_fraction_full 1.000
_diffrn_reflns_laue_measured_fraction_max 0.999
_diffrn_reflns_limit_h_max 16
_diffrn_reflns_limit_h_min -16
_diffrn_reflns_limit_k_max 29
_diffrn_reflns_limit_k_min -29
_diffrn_reflns_limit_l_max 36
_diffrn_reflns_limit_l_min -35
_diffrn_reflns_number 86707
_diffrn_reflns_point_group_measured_fraction_full 1.000
_diffrn_reflns_point_group_measured_fraction_max 0.999
_diffrn_reflns_theta_full 25.242
_diffrn_reflns_theta_max 27.501
_diffrn_reflns_theta_min 1.467
_exptl_absorpt_coefficient_mu 0.816
_exptl_absorpt_correction_T_max 0.6445
_exptl_absorpt_correction_T_min 0.5517
_exptl_absorpt_correction_type multi-scan
_exptl_absorpt_process_details 'SADABS 2008/1 (Sheldrick, 2008)'
_exptl_crystal_colour yellow
_exptl_crystal_density_diffrn 1.648
_exptl_crystal_description block
_exptl_crystal_F_000 3872
_exptl_crystal_size_max 0.27
_exptl_crystal_size_mid 0.19
_exptl_crystal_size_min 0.11
_platon_squeeze_details
;
TITL bjm_Pbca in Pbca
CELL   12.5691   22.5290   27.7550     90.00     90.00     90.00
SPGR Pbca
C101 0.345 0.469 0.486 !      10.21 eA-3
C102 0.756 0.033 0.482 !      10.17 eA-3
C103 0.213 0.076 0.033 !       9.81 eA-3
C104 0.110 0.588 0.967 !       9.67 eA-3
C105 0.759 0.132 0.486 !       9.54 eA-3
C106 0.153 0.870 0.483 !       9.49 eA-3
C107 0.138 0.412 0.553 !       4.75 eA-3
Q108 0.750 0.707 0.986 !       1.94 eA-3
C109 0.372 0.179 0.973 !       1.48 eA-3
C110 0.778 0.009 0.979 !       1.30 eA-3
Q111 0.170 0.907 0.697 !       1.19 eA-3
Q112 0.051 0.595 0.944 !       1.13 eA-3
Q113 0.333 0.418 0.884 !       1.12 eA-3
Q114 0.389 0.996 0.968 !       1.07 eA-3
C115 0.768 0.470 0.024 !       1.06 eA-3
C116 0.781 0.825 0.976 !       1.04 eA-3
C117 0.841 0.468 0.978 !       1.00 eA-3
C118 0.140 0.504 0.955 !       1.00 eA-3
C119 0.063 0.874 0.477 !       0.96 eA-3
Q120 0.333 0.748 0.087 !       0.96 eA-3
C121 0.173 0.948 0.453 !       0.95 eA-3
C122 0.701 0.563 0.469 !       0.95 eA-3
C123 0.294 0.891 0.498 !       0.92 eA-3
Q124 0.249 0.085 0.712 !       0.90 eA-3
Q125 0.731 0.655 0.900 !       0.90 eA-3
Q126 0.761 0.413 0.671 !       0.89 eA-3
C127 0.667 0.609 0.546 !       0.87 eA-3
C128 0.729 0.828 0.010 !       0.87 eA-3
C129 0.326 0.532 0.026 !       0.85 eA-3
Q130 0.070 0.869 0.914 !       0.85 eA-3
Q131 0.016 0.928 0.596 !       0.83 eA-3
C132 0.719 0.560 0.508 !       0.82 eA-3
C133 0.202 0.067 0.991 !       0.82 eA-3
Q134 0.642 0.334 0.216 !       0.82 eA-3
C135 0.688 0.601 0.478 !       0.79 eA-3
Q136 0.592 0.340 0.198 !       0.76 eA-3
Q137 0.999 0.334 0.407 !       0.75 eA-3
C138 0.902 0.040 0.547 !       0.75 eA-3
C139 0.175 0.123 0.030 !       0.75 eA-3
C140 0.232 0.504 0.976 !       0.75 eA-3
Q141 0.690 0.619 0.139 !       0.74 eA-3
Q142 0.713 0.173 0.915 !       0.74 eA-3
C143 0.890 0.402 0.989 !       0.74 eA-3
Q144 0.817 0.885 0.504 !       0.74 eA-3
Q145 0.584 0.336 0.397 !       0.74 eA-3
Q146 0.410 0.116 0.435 !       0.73 eA-3
Q147 0.958 0.196 0.132 !       0.72 eA-3
Q148 0.233 0.840 0.558 !       0.70 eA-3
Q149 0.125 0.665 0.321 !       0.70 eA-3
C150 0.306 0.978 0.485 !       0.69 eA-3
C151 0.315 0.349 0.454 !       0.69 eA-3
C152 0.861 0.072 0.488 !       0.68 eA-3
Q153 0.765 0.741 0.782 !       0.68 eA-3
Q154 0.247 0.611 0.171 !       0.68 eA-3
Q155 0.248 0.892 0.673 !       0.67 eA-3
Q156 0.056 0.820 0.885 !       0.67 eA-3
Q157 0.344 0.302 0.179 !       0.67 eA-3
Q158 0.885 0.807 0.509 !       0.67 eA-3
C159 0.595 0.853 0.983 !       0.67 eA-3
Q160 0.439 0.005 0.609 !       0.67 eA-3
Q161 0.033 0.976 0.604 !       0.66 eA-3
Q162 0.595 0.025 0.163 !       0.66 eA-3
Q163 0.690 0.487 0.498 !       0.65 eA-3
Q164 0.298 0.719 0.886 !       0.64 eA-3
Q165 0.329 0.668 0.555 !       0.64 eA-3
Q166 0.405 0.626 0.867 !       0.63 eA-3
Q167 0.157 0.338 0.022 !       0.63 eA-3
C168 0.634 0.086 0.485 !       0.62 eA-3
Q169 0.919 0.586 0.107 !       0.62 eA-3
Q170 0.341 0.162 0.627 !       0.61 eA-3
Q171 0.423 0.265 0.604 !       0.60 eA-3
Q172 0.650 0.220 0.907 !       0.60 eA-3
Q173 0.733 0.389 0.847 !       0.59 eA-3
C174 0.953 0.080 0.501 !       0.58 eA-3
Q175 0.090 0.309 0.368 !       0.58 eA-3
Q176 0.965 0.336 0.276 !       0.58 eA-3
Q177 0.934 0.196 0.540 !       0.58 eA-3
Q178 0.690 0.138 0.507 !       0.58 eA-3
Q179 0.566 0.191 0.983 !       0.56 eA-3
Q180 0.591 0.701 0.867 !       0.55 eA-3
Q181 0.411 0.882 0.094 !       0.55 eA-3
Q182 0.234 0.792 0.546 !       0.55 eA-3
Q183 0.190 0.403 0.758 !       0.54 eA-3
Q184 0.237 0.416 0.787 !       0.54 eA-3
Q185 0.519 0.782 0.295 !       0.54 eA-3
Q186 0.662 0.824 0.664 !       0.53 eA-3
Q187 0.037 0.669 0.540 !       0.53 eA-3
C188 0.267 0.080 0.063 !       0.53 eA-3
Q189 0.168 0.259 0.858 !       0.53 eA-3
Q190 0.072 0.162 0.509 !       0.52 eA-3
Q191 0.795 0.897 0.122 !       0.52 eA-3
Q192 0.153 0.428 0.700 !       0.51 eA-3
Q193 0.978 0.534 0.726 !       0.51 eA-3
Q194 0.641 0.921 0.068 !       0.51 eA-3
Q195 0.811 0.144 0.148 !       0.50 eA-3
;
_refine_diff_density_max 0.503
_refine_diff_density_min -0.394
_refine_diff_density_rms 0.094
_refine_ls_extinction_coef .
_refine_ls_extinction_method none
_refine_ls_goodness_of_fit_ref 1.067
_refine_ls_hydrogen_treatment constr
_refine_ls_matrix_type full
_refine_ls_number_parameters 443
_refine_ls_number_reflns 9026
_refine_ls_number_restraints 0
_refine_ls_restrained_S_all 1.067
_refine_ls_R_factor_all 0.0551
_refine_ls_R_factor_gt 0.0380
_refine_ls_shift/su_max 0.001
_refine_ls_shift/su_mean 0.000
_refine_ls_structure_factor_coef Fsqd
_refine_ls_weighting_details 'w=1/[\s^2^(Fo^2^)+(0.0519P)^2^+2.9510P] where P=(Fo^2^+2Fc^2^)/3'
_refine_ls_weighting_scheme calc
_refine_ls_wR_factor_gt 0.0990
_refine_ls_wR_factor_ref 0.1136
_reflns_Friedel_coverage 0.000
_reflns_friedel_fraction_full .
_reflns_friedel_fraction_max .
_reflns_number_gt 6995
_reflns_number_total 9026
_reflns_threshold_expression 'I > 2\s(I)'
_cod_data_source_file c5cc05047b2.cif
_cod_data_source_block Ph3C_CHB11Cl10OSO2CF3
_cod_original_cell_volume 7859.3(19)
_cod_database_code 7117740
_shelx_space_group_comment
;
The symmetry employed for this shelxl refinement is uniquely defined
by the following loop, which should always be used as a source of
symmetry information in preference to the above space-group names.
They are only intended as comments.
;
_shelx_estimated_absorpt_t_min 0.810
_shelx_estimated_absorpt_t_max 0.916
_computing_refinement_gui 'shelXle rev 647 (Hubschle et al, 2011)'
_shelxl_version_number 2013-4

loop_
_space_group_symop_operation_xyz
'x, y, z'
'-x+1/2, -y, z+1/2'
'-x, y+1/2, -z+1/2'
'x+1/2, -y+1/2, -z'
'-x, -y, -z'
'x-1/2, y, -z-1/2'
'x, -y-1/2, z-1/2'
'-x-1/2, y-1/2, z'

loop_
_atom_site_label
_atom_site_type_symbol
_atom_site_fract_x
_atom_site_fract_y
_atom_site_fract_z
_atom_site_U_iso_or_equiv
_atom_site_adp_type
_atom_site_occupancy
_atom_site_site_symmetry_order
_atom_site_calc_flag
_atom_site_refinement_flags_posn
_atom_site_refinement_flags_adp
_atom_site_refinement_flags_occupancy
_atom_site_disorder_assembly
_atom_site_disorder_group
O1 O 0.77285(13) 0.35172(7) 0.40170(6) 0.0225(4) Uani 1 1 d . . . . .
F1 F 0.59182(13) 0.29853(8) 0.49753(6) 0.0462(4) Uani 1 1 d . . . . .
S1 S 0.66952(4) 0.31861(3) 0.41339(2) 0.02069(13) Uani 1 1 d . . . . .
C1 C 1.07841(18) 0.33779(9) 0.30701(8) 0.0170(5) Uani 1 1 d . . . . .
H1 H 1.1427 0.3365 0.2877 0.032(8) Uiso 1 1 calc R . . . .
B2 B 1.0015(2) 0.27494(11) 0.30926(9) 0.0170(5) Uani 1 1 d . . . . .
F2 F 0.76237(13) 0.29412(8) 0.49491(6) 0.0424(4) Uani 1 1 d . . . . .
C2 C 0.6782(2) 0.32291(12) 0.47894(10) 0.0295(6) Uani 1 1 d . . . . .
O2 O 0.58173(14) 0.35392(9) 0.39987(7) 0.0342(4) Uani 1 1 d . . . . .
Cl2 Cl 1.03931(5) 0.21028(2) 0.27745(2) 0.02481(14) Uani 1 1 d . . . . .
B3 B 1.0779(2) 0.29875(11) 0.36016(10) 0.0184(5) Uani 1 1 d . . . . .
O3 O 0.67316(14) 0.25768(8) 0.40136(7) 0.0312(4) Uani 1 1 d . . . . .
C3 C 0.27293(18) 0.58652(9) 0.32014(8) 0.0180(5) Uani 1 1 d . . . . .
F3 F 0.68349(15) 0.37855(7) 0.49332(6) 0.0486(5) Uani 1 1 d . . . . .
Cl3 Cl 1.18908(5) 0.25782(3) 0.37965(2) 0.02716(14) Uani 1 1 d . . . . .
Cl4 Cl 1.19810(5) 0.41550(3) 0.37778(2) 0.02579(14) Uani 1 1 d . . . . .
B4 B 1.0821(2) 0.37791(11) 0.35943(9) 0.0173(5) Uani 1 1 d . . . . .
C4 C 0.36249(17) 0.55850(9) 0.34394(8) 0.0170(4) Uani 1 1 d . . . . .
Cl5 Cl 1.05276(5) 0.46650(2) 0.27693(2) 0.02165(13) Uani 1 1 d . . . . .
C5 C 0.40932(18) 0.58614(10) 0.38423(8) 0.0194(5) Uani 1 1 d . . . . .
H5 H 0.3799 0.6218 0.3967 0.023 Uiso 1 1 calc R U . . .
B5 B 1.0085(2) 0.40317(11) 0.30808(9) 0.0166(5) Uani 1 1 d . . . . .
B6 B 0.9591(2) 0.33923(11) 0.27709(9) 0.0177(5) Uani 1 1 d . . . . .
C6 C 0.49812(19) 0.56137(10) 0.40567(8) 0.0207(5) Uani 1 1 d . . . . .
H6 H 0.5313 0.5808 0.4321 0.025 Uiso 1 1 calc R U . . .
Cl6 Cl 0.95210(6) 0.33800(3) 0.21360(2) 0.02808(15) Uani 1 1 d . . . . .
B7 B 0.94296(19) 0.27556(11) 0.36751(9) 0.0156(5) Uani 1 1 d . . . . .
Cl7 Cl 0.91412(5) 0.20892(2) 0.39882(2) 0.02076(13) Uani 1 1 d . . . . .
C7 C 0.5387(2) 0.50812(10) 0.38851(9) 0.0234(5) Uani 1 1 d . . . . .
H7 H 0.5993 0.4911 0.4036 0.028 Uiso 1 1 calc R U . . .
C15 C 0.16789(18) 0.59507(9) 0.24473(8) 0.0189(5) Uani 1 1 d . . . . .
H15 H 0.1041 0.5973 0.2630 0.023 Uiso 1 1 calc R U . . .
B8 B 0.9919(2) 0.33996(11) 0.39862(9) 0.0162(5) Uani 1 1 d . . . . .
C16 C 0.19113(17) 0.61413(10) 0.34944(8) 0.0184(5) Uani 1 1 d . . . . .
Cl8 Cl 1.00835(5) 0.34025(3) 0.46192(2) 0.02533(14) Uani 1 1 d . . . . .
C8 C 0.49175(19) 0.47938(10) 0.34952(9) 0.0226(5) Uani 1 1 d . . . . .
H8 H 0.5191 0.4424 0.3386 0.027 Uiso 1 1 calc R U . . .
B9 B 0.9500(2) 0.40468(11) 0.36639(9) 0.0163(5) Uani 1 1 d . . . . .
Cl9 Cl 0.92332(5) 0.47250(2) 0.39645(2) 0.02395(14) Uani 1 1 d . . . . .
C9 C 0.40541(18) 0.50472(10) 0.32680(8) 0.0191(5) Uani 1 1 d . . . . .
H9 H 0.3748 0.4859 0.2995 0.023 Uiso 1 1 calc R U . . .
C17 C 0.13661(18) 0.66534(10) 0.33439(9) 0.0200(5) Uani 1 1 d . . . . .
H17 H 0.1533 0.6829 0.3042 0.024 Uiso 1 1 calc R U . . .
C18 C 0.0590(2) 0.69022(11) 0.36321(9) 0.0259(5) Uani 1 1 d . . . . .
H18 H 0.0231 0.7252 0.3531 0.031 Uiso 1 1 calc R U . . .
B10 B 0.8734(2) 0.38103(11) 0.31531(9) 0.0164(5) Uani 1 1 d . . . . .
Cl10 Cl 0.76664(5) 0.42361(3) 0.29175(2) 0.02552(14) Uani 1 1 d . . . . .
C10 C 0.26599(17) 0.58760(9) 0.26851(8) 0.0169(5) Uani 1 1 d . . . . .
B11 B 0.8690(2) 0.30110(11) 0.31567(9) 0.0155(5) Uani 1 1 d . . . . .
C11 C 0.35900(19) 0.58312(9) 0.24016(8) 0.0192(5) Uani 1 1 d . . . . .
H11 H 0.4259 0.5771 0.2553 0.023 Uiso 1 1 calc R U . . .
Cl11 Cl 0.75972(5) 0.26183(3) 0.29005(2) 0.02367(13) Uani 1 1 d . . . . .
B12 B 0.8640(2) 0.34169(10) 0.37111(9) 0.0151(5) Uani 1 1 d . . . . .
C12 C 0.3536(2) 0.58741(10) 0.19067(9) 0.0232(5) Uani 1 1 d . . . . .
H12 H 0.4166 0.5847 0.1719 0.028 Uiso 1 1 calc R U . . .
C20 C 0.0863(2) 0.61316(11) 0.42238(9) 0.0268(5) Uani 1 1 d . . . . .
H20 H 0.0679 0.5954 0.4523 0.032 Uiso 1 1 calc R U . . .
C19 C 0.0334(2) 0.66389(11) 0.40708(10) 0.0280(6) Uani 1 1 d . . . . .
H19 H -0.0206 0.6808 0.4267 0.034 Uiso 1 1 calc R U . . .
C14 C 0.1635(2) 0.59918(10) 0.19538(9) 0.0249(5) Uani 1 1 d . . . . .
H14 H 0.0969 0.6044 0.1798 0.030 Uiso 1 1 calc R U . . .
C13 C 0.2559(2) 0.59573(10) 0.16827(9) 0.0263(6) Uani 1 1 d . . . . .
H13 H 0.2524 0.5991 0.1342 0.032 Uiso 1 1 calc R U . . .
C21 C 0.16531(18) 0.58852(10) 0.39445(8) 0.0214(5) Uani 1 1 d . . . . .
H21 H 0.2024 0.5544 0.4054 0.026 Uiso 1 1 calc R U . . .

loop_
_atom_site_aniso_label
_atom_site_aniso_U_11
_atom_site_aniso_U_22
_atom_site_aniso_U_33
_atom_site_aniso_U_23
_atom_site_aniso_U_13
_atom_site_aniso_U_12
O1 0.0195(9) 0.0182(8) 0.0299(9) -0.0020(7) 0.0105(7) -0.0021(7)
F1 0.0375(10) 0.0637(12) 0.0374(10) 0.0176(8) 0.0149(8) -0.0090(8)
S1 0.0153(3) 0.0213(3) 0.0255(3) 0.0024(2) 0.0043(2) 0.0002(2)
C1 0.0164(11) 0.0137(10) 0.0209(12) -0.0026(8) 0.0037(9) 0.0016(8)
B2 0.0189(13) 0.0133(12) 0.0188(13) -0.0016(10) 0.0042(10) -0.0016(10)
F2 0.0378(9) 0.0526(11) 0.0367(9) 0.0147(8) -0.0052(7) 0.0021(8)
C2 0.0307(14) 0.0290(13) 0.0289(14) 0.0058(11) 0.0071(11) 0.0009(11)
O2 0.0214(9) 0.0416(11) 0.0395(11) 0.0119(9) 0.0030(8) 0.0097(8)
Cl2 0.0305(3) 0.0141(3) 0.0298(3) -0.0056(2) 0.0108(2) -0.0009(2)
B3 0.0167(12) 0.0155(12) 0.0229(13) 0.0012(10) 0.0009(10) 0.0002(10)
O3 0.0274(10) 0.0233(9) 0.0430(11) -0.0055(8) 0.0052(8) -0.0062(7)
C3 0.0187(11) 0.0126(10) 0.0228(12) 0.0001(8) 0.0004(9) -0.0046(8)
F3 0.0757(13) 0.0366(10) 0.0335(9) -0.0104(7) 0.0140(9) -0.0025(9)
Cl3 0.0186(3) 0.0221(3) 0.0408(4) 0.0056(3) -0.0017(2) 0.0067(2)
Cl4 0.0186(3) 0.0235(3) 0.0352(3) -0.0012(2) -0.0042(2) -0.0053(2)
B4 0.0161(12) 0.0143(12) 0.0216(13) -0.0004(10) -0.0011(10) -0.0010(9)
C4 0.0155(11) 0.0165(11) 0.0189(11) 0.0020(9) 0.0028(9) -0.0013(9)
Cl5 0.0245(3) 0.0145(3) 0.0260(3) 0.0046(2) 0.0059(2) -0.0004(2)
C5 0.0233(12) 0.0158(11) 0.0191(12) 0.0005(9) 0.0011(9) -0.0015(9)
B5 0.0158(12) 0.0148(12) 0.0194(13) 0.0009(10) 0.0025(10) 0.0010(9)
B6 0.0229(13) 0.0165(12) 0.0137(12) -0.0005(9) 0.0002(10) -0.0005(10)
C6 0.0245(12) 0.0217(12) 0.0159(11) 0.0010(9) -0.0019(9) -0.0044(10)
Cl6 0.0444(4) 0.0248(3) 0.0150(3) 0.0005(2) 0.0011(3) -0.0050(3)
B7 0.0159(12) 0.0126(11) 0.0184(12) 0.0013(9) 0.0001(10) 0.0018(9)
Cl7 0.0236(3) 0.0140(3) 0.0247(3) 0.0049(2) 0.0027(2) 0.0007(2)
C7 0.0248(13) 0.0243(12) 0.0212(12) 0.0078(10) -0.0040(10) -0.0006(10)
C15 0.0184(11) 0.0154(11) 0.0231(12) -0.0019(9) -0.0002(9) -0.0010(9)
B8 0.0181(13) 0.0150(12) 0.0154(12) 0.0000(9) -0.0015(10) 0.0000(9)
C16 0.0181(11) 0.0177(11) 0.0192(11) -0.0042(9) 0.0000(9) -0.0019(9)
Cl8 0.0314(3) 0.0286(3) 0.0161(3) -0.0001(2) -0.0035(2) -0.0020(2)
C8 0.0285(13) 0.0165(11) 0.0228(12) 0.0020(9) 0.0005(10) 0.0028(9)
B9 0.0169(12) 0.0135(11) 0.0184(12) -0.0005(9) 0.0011(10) -0.0004(9)
Cl9 0.0305(3) 0.0137(3) 0.0277(3) -0.0049(2) 0.0069(2) 0.0011(2)
C9 0.0232(12) 0.0173(11) 0.0167(11) 0.0003(9) -0.0006(9) -0.0021(9)
C17 0.0205(12) 0.0189(11) 0.0205(12) -0.0026(9) -0.0029(9) -0.0027(9)
C18 0.0247(13) 0.0227(12) 0.0304(14) -0.0048(10) -0.0024(10) 0.0031(10)
B10 0.0152(12) 0.0135(11) 0.0204(13) 0.0006(9) 0.0011(10) 0.0022(9)
Cl10 0.0200(3) 0.0228(3) 0.0338(3) 0.0075(2) -0.0051(2) 0.0044(2)
C10 0.0178(11) 0.0129(10) 0.0199(12) 0.0010(8) -0.0011(9) -0.0031(8)
B11 0.0157(12) 0.0144(11) 0.0165(12) -0.0008(9) -0.0007(10) -0.0013(9)
C11 0.0203(12) 0.0132(10) 0.0242(12) -0.0001(9) -0.0005(9) -0.0013(9)
Cl11 0.0226(3) 0.0226(3) 0.0258(3) -0.0011(2) -0.0061(2) -0.0063(2)
B12 0.0169(12) 0.0117(11) 0.0169(12) -0.0012(9) 0.0017(9) 0.0004(9)
C12 0.0264(13) 0.0204(12) 0.0227(12) -0.0019(9) 0.0067(10) -0.0019(10)
C20 0.0302(14) 0.0294(13) 0.0208(12) -0.0002(10) 0.0044(10) 0.0017(11)
C19 0.0242(13) 0.0295(14) 0.0302(14) -0.0064(11) 0.0039(11) 0.0038(10)
C14 0.0299(14) 0.0204(12) 0.0242(13) -0.0031(10) -0.0077(10) 0.0038(10)
C13 0.0364(15) 0.0257(13) 0.0168(12) -0.0014(10) -0.0010(10) 0.0047(11)
C21 0.0213(12) 0.0225(12) 0.0203(12) -0.0011(9) -0.0005(9) 0.0021(9)

loop_
_atom_type_symbol
_atom_type_description
_atom_type_scat_dispersion_real
_atom_type_scat_dispersion_imag
_atom_type_scat_source
C C 0.0033 0.0016 'International Tables Vol C Tables 4.2.6.8 and 6.1.1.4'
H H 0.0000 0.0000 'International Tables Vol C Tables 4.2.6.8 and 6.1.1.4'
B B 0.0013 0.0007 'International Tables Vol C Tables 4.2.6.8 and 6.1.1.4'
O O 0.0106 0.0060 'International Tables Vol C Tables 4.2.6.8 and 6.1.1.4'
F F 0.0171 0.0103 'International Tables Vol C Tables 4.2.6.8 and 6.1.1.4'
S S 0.1246 0.1234 'International Tables Vol C Tables 4.2.6.8 and 6.1.1.4'
Cl Cl 0.1484 0.1585 'International Tables Vol C Tables 4.2.6.8 and 6.1.1.4'

loop_
_geom_angle_atom_site_label_1
_geom_angle_atom_site_label_2
_geom_angle_atom_site_label_3
_geom_angle
_geom_angle_site_symmetry_1
_geom_angle_site_symmetry_3
B12 O1 S1 136.12(15) . .
O2 S1 O3 120.66(12) . .
O2 S1 O1 109.40(11) . .
O3 S1 O1 113.29(10) . .
O2 S1 C2 106.36(12) . .
O3 S1 C2 106.56(12) . .
O1 S1 C2 97.74(11) . .
B4 C1 B6 115.17(17) . .
B4 C1 B2 114.83(17) . .
B6 C1 B2 62.65(14) . .
B4 C1 B5 63.02(14) . .
B6 C1 B5 62.87(14) . .
B2 C1 B5 114.79(18) . .
B4 C1 B3 62.67(15) . .
B6 C1 B3 114.98(17) . .
B2 C1 B3 62.86(14) . .
B5 C1 B3 115.00(17) . .
C1 B2 Cl2 120.71(16) . .
C1 B2 B11 104.96(17) . .
Cl2 B2 B11 125.12(17) . .
C1 B2 B7 105.07(17) . .
Cl2 B2 B7 124.89(16) . .
B11 B2 B7 61.15(14) . .
C1 B2 B6 58.65(14) . .
Cl2 B2 B6 119.97(17) . .
B11 B2 B6 60.01(14) . .
B7 B2 B6 108.99(17) . .
C1 B2 B3 58.63(14) . .
Cl2 B2 B3 119.80(17) . .
B11 B2 B3 108.92(17) . .
B7 B2 B3 60.10(14) . .
B6 B2 B3 108.18(17) . .
F3 C2 F2 109.0(2) . .
F3 C2 F1 108.6(2) . .
F2 C2 F1 108.9(2) . .
F3 C2 S1 110.82(18) . .
F2 C2 S1 110.92(18) . .
F1 C2 S1 108.56(19) . .
C1 B3 Cl3 121.94(17) . .
C1 B3 B8 104.51(17) . .
Cl3 B3 B8 124.83(18) . .
C1 B3 B4 58.56(13) . .
Cl3 B3 B4 120.21(16) . .
B8 B3 B4 60.26(14) . .
C1 B3 B7 104.58(17) . .
Cl3 B3 B7 124.46(17) . .
B8 B3 B7 60.51(14) . .
B4 B3 B7 108.80(17) . .
C1 B3 B2 58.52(14) . .
Cl3 B3 B2 120.75(17) . .
B8 B3 B2 107.71(18) . .
B4 B3 B2 107.87(17) . .
B7 B3 B2 59.58(14) . .
C10 C3 C4 120.6(2) . .
C10 C3 C16 120.6(2) . .
C4 C3 C16 118.8(2) . .
C1 B4 Cl4 121.46(17) . .
C1 B4 B9 104.23(17) . .
Cl4 B4 B9 125.36(16) . .
C1 B4 B3 58.77(14) . .
Cl4 B4 B3 120.16(16) . .
B9 B4 B3 108.04(17) . .
C1 B4 B8 104.29(17) . .
Cl4 B4 B8 125.37(17) . .
B9 B4 B8 60.24(14) . .
B3 B4 B8 59.76(14) . .
C1 B4 B5 58.55(13) . .
Cl4 B4 B5 120.32(16) . .
B9 B4 B5 59.73(14) . .
B3 B4 B5 108.10(17) . .
B8 B4 B5 107.91(17) . .
C5 C4 C9 119.2(2) . .
C5 C4 C3 119.6(2) . .
C9 C4 C3 121.2(2) . .
C6 C5 C4 120.0(2) . .
C1 B5 Cl5 121.72(16) . .
C1 B5 B9 104.12(17) . .
Cl5 B5 B9 124.26(16) . .
C1 B5 B10 104.49(17) . .
Cl5 B5 B10 125.75(17) . .
B9 B5 B10 60.59(14) . .
C1 B5 B6 58.53(14) . .
Cl5 B5 B6 121.78(17) . .
B9 B5 B6 108.06(17) . .
B10 B5 B6 59.88(14) . .
C1 B5 B4 58.43(13) . .
Cl5 B5 B4 119.01(16) . .
B9 B5 B4 59.71(14) . .
B10 B5 B4 108.31(17) . .
B6 B5 B4 107.81(17) . .
C1 B6 Cl6 121.82(17) . .
C1 B6 B11 104.84(17) . .
Cl6 B6 B11 124.15(17) . .
C1 B6 B10 104.52(17) . .
Cl6 B6 B10 124.93(17) . .
B11 B6 B10 60.77(14) . .
C1 B6 B2 58.70(13) . .
Cl6 B6 B2 120.15(16) . .
B11 B6 B2 59.81(14) . .
B10 B6 B2 108.19(18) . .
C1 B6 B5 58.60(13) . .
Cl6 B6 B5 120.68(16) . .
B11 B6 B5 108.66(17) . .
B10 B6 B5 59.85(14) . .
B2 B6 B5 108.04(18) . .
C5 C6 C7 119.9(2) . .
Cl7 B7 B2 121.62(16) . .
Cl7 B7 B3 119.87(16) . .
B2 B7 B3 60.32(14) . .
Cl7 B7 B12 124.29(16) . .
B2 B7 B12 106.66(17) . .
B3 B7 B12 106.79(17) . .
Cl7 B7 B8 121.22(16) . .
B2 B7 B8 107.57(17) . .
B3 B7 B8 59.59(14) . .
B12 B7 B8 59.45(14) . .
Cl7 B7 B11 123.70(16) . .
B2 B7 B11 59.42(14) . .
B3 B7 B11 107.73(17) . .
B12 B7 B11 59.67(13) . .
B8 B7 B11 107.56(16) . .
C6 C7 C8 120.9(2) . .
C14 C15 C10 120.7(2) . .
Cl8 B8 B12 122.11(17) . .
Cl8 B8 B3 121.77(17) . .
B12 B8 B3 107.60(17) . .
Cl8 B8 B4 121.86(17) . .
B12 B8 B4 107.54(17) . .
B3 B8 B4 59.98(14) . .
Cl8 B8 B9 121.85(16) . .
B12 B8 B9 60.15(14) . .
B3 B8 B9 107.67(18) . .
B4 B8 B9 59.55(14) . .
Cl8 B8 B7 121.35(16) . .
B12 B8 B7 60.17(13) . .
B3 B8 B7 59.90(14) . .
B4 B8 B7 108.10(17) . .
B9 B8 B7 108.48(17) . .
C17 C16 C21 119.1(2) . .
C17 C16 C3 122.1(2) . .
C21 C16 C3 118.9(2) . .
C9 C8 C7 119.8(2) . .
Cl9 B9 B4 121.36(16) . .
Cl9 B9 B5 121.54(16) . .
B4 B9 B5 60.56(14) . .
Cl9 B9 B12 122.33(16) . .
B4 B9 B12 107.67(17) . .
B5 B9 B12 107.53(17) . .
Cl9 B9 B8 121.51(16) . .
B4 B9 B8 60.21(14) . .
B5 B9 B8 108.54(17) . .
B12 B9 B8 59.66(14) . .
Cl9 B9 B10 121.72(16) . .
B4 B9 B10 108.36(17) . .
B5 B9 B10 59.81(14) . .
B12 B9 B10 59.86(14) . .
B8 B9 B10 108.11(17) . .
C8 C9 C4 120.2(2) . .
C18 C17 C16 120.4(2) . .
C17 C18 C19 119.8(2) . .
Cl10 B10 B5 121.87(16) . .
Cl10 B10 B6 121.59(17) . .
B5 B10 B6 60.27(14) . .
Cl10 B10 B12 122.52(16) . .
B5 B10 B12 107.40(17) . .
B6 B10 B12 107.06(17) . .
Cl10 B10 B9 122.45(16) . .
B5 B10 B9 59.61(14) . .
B6 B10 B9 107.60(18) . .
B12 B10 B9 59.89(14) . .
Cl10 B10 B11 121.29(16) . .
B5 B10 B11 108.04(17) . .
B6 B10 B11 59.57(13) . .
B12 B10 B11 59.85(13) . .
B9 B10 B11 107.97(17) . .
C15 C10 C11 118.2(2) . .
C15 C10 C3 121.5(2) . .
C11 C10 C3 120.3(2) . .
B2 B11 B6 60.18(14) . .
B2 B11 Cl11 121.22(16) . .
B6 B11 Cl11 119.35(16) . .
B2 B11 B12 106.75(17) . .
B6 B11 B12 107.02(17) . .
Cl11 B11 B12 124.72(16) . .
B2 B11 B10 107.60(17) . .
B6 B11 B10 59.66(13) . .
Cl11 B11 B10 121.18(16) . .
B12 B11 B10 59.70(13) . .
B2 B11 B7 59.43(14) . .
B6 B11 B7 107.76(17) . .
Cl11 B11 B7 123.80(16) . .
B12 B11 B7 59.77(13) . .
B10 B11 B7 107.87(16) . .
C12 C11 C10 120.6(2) . .
O1 B12 B8 117.89(19) . .
O1 B12 B10 118.94(18) . .
B8 B12 B10 108.84(17) . .
O1 B12 B9 113.49(17) . .
B8 B12 B9 60.19(14) . .
B10 B12 B9 60.24(14) . .
O1 B12 B11 127.79(19) . .
B8 B12 B11 109.01(17) . .
B10 B12 B11 60.44(14) . .
B9 B12 B11 108.73(17) . .
O1 B12 B7 127.02(18) . .
B8 B12 B7 60.38(14) . .
B10 B12 B7 109.09(17) . .
B9 B12 B7 108.69(18) . .
B11 B12 B7 60.56(13) . .
C11 C12 C13 119.9(2) . .
C21 C20 C19 120.3(2) . .
C20 C19 C18 120.5(2) . .
C15 C14 C13 120.3(2) . .
C14 C13 C12 120.4(2) . .
C20 C21 C16 119.9(2) . .

loop_
_geom_bond_atom_site_label_1
_geom_bond_atom_site_label_2
_geom_bond_distance
_geom_bond_site_symmetry_2
O1 B12 1.444(3) .
O1 S1 1.5325(16) .
F1 C2 1.321(3) .
S1 O2 1.4110(18) .
S1 O3 1.4135(18) .
S1 C2 1.825(3) .
C1 B4 1.713(3) .
C1 B6 1.714(3) .
C1 B2 1.715(3) .
C1 B5 1.716(3) .
C1 B3 1.717(3) .
B2 Cl2 1.768(3) .
B2 B11 1.776(4) .
B2 B7 1.777(4) .
B2 B6 1.783(4) .
B2 B3 1.790(4) .
F2 C2 1.318(3) .
C2 F3 1.317(3) .
B3 Cl3 1.760(3) .
B3 B8 1.780(4) .
B3 B4 1.784(4) .
B3 B7 1.786(4) .
C3 C10 1.436(3) .
C3 C4 1.450(3) .
C3 C16 1.451(3) .
Cl4 B4 1.761(3) .
B4 B9 1.777(4) .
B4 B8 1.789(4) .
B4 B5 1.792(4) .
C4 C5 1.409(3) .
C4 C9 1.409(3) .
Cl5 B5 1.759(3) .
C5 C6 1.383(3) .
B5 B9 1.778(4) .
B5 B10 1.781(3) .
B5 B6 1.789(4) .
B6 Cl6 1.765(3) .
B6 B11 1.780(4) .
B6 B10 1.782(4) .
C6 C7 1.388(3) .
B7 Cl7 1.772(2) .
B7 B12 1.793(3) .
B7 B8 1.797(3) .
B7 B11 1.807(3) .
C7 C8 1.392(3) .
C15 C14 1.374(3) .
C15 C10 1.409(3) .
B8 Cl8 1.769(3) .
B8 B12 1.780(4) .
B8 B9 1.790(3) .
C16 C17 1.405(3) .
C16 C21 1.414(3) .
C8 C9 1.379(3) .
B9 Cl9 1.773(2) .
B9 B12 1.789(3) .
B9 B10 1.795(4) .
C17 C18 1.381(3) .
C18 C19 1.392(4) .
B10 Cl10 1.774(3) .
B10 B12 1.788(4) .
B10 B11 1.802(4) .
C10 C11 1.413(3) .
B11 Cl11 1.782(2) .
B11 B12 1.791(3) .
C11 C12 1.379(3) .
C12 C13 1.389(3) .
C20 C21 1.377(3) .
C20 C19 1.389(3) .
C14 C13 1.386(4) .

loop_
_platon_squeeze_void_nr
_platon_squeeze_void_average_x
_platon_squeeze_void_average_y
_platon_squeeze_void_average_z
_platon_squeeze_void_volume
_platon_squeeze_void_count_electrons
_platon_squeeze_void_content
1 -0.006 -0.000 -0.000 292 104 '2(C6 H5 F) '
2 -0.002 0.500 -0.000 292 104 '2(C6 H5 F) '
3 0.002 1.000 0.500 292 104 '2(C6 H5 F) '
4 -0.006 0.500 0.500 292 104 '2(C6 H5 F) '
